data_7118800
loop_
_publ_author_name
'Xiao, Xin-Shan'
'Zou, Chao'
'Guan, Xiangguo'
'Yang, Chen'
'Lu, Wei'
'Che, Chi-Ming'

_publ_section_title
;
 Homoleptic gold(i) N-heterocyclic allenylidene complexes: excited-state
 properties and lyotropic chromonics.
;
_journal_issue 28
_journal_name_full 'Chemical communications (Cambridge, England)'
_journal_page_first 4983
_journal_page_last 4986
_journal_paper_doi 10.1039/c5cc09571a
_journal_volume 52
_journal_year 2016
_chemical_formula_moiety '0.5(C36 H36 Au2 N4), 0.5(C4 H6 N2), F6 P'
_chemical_formula_sum 'C20 H21 Au F6 N3 P'
_chemical_formula_weight 645.33
_chemical_name_systematic
;
 ? 
;
_space_group_crystal_system orthorhombic
_space_group_IT_number 62
_space_group_name_Hall '-P 2ac 2n'
_space_group_name_H-M_alt 'P n m a'
_symmetry_space_group_name_Hall '-P 2ac 2n'
_symmetry_space_group_name_H-M 'P n m a'
_atom_sites_solution_hydrogens geom
_atom_sites_solution_primary direct
_atom_sites_solution_secondary difmap
_audit_creation_date 2014-08-05
_audit_creation_method
;
Olex2 1.2
(compiled 2014.07.22 svn.r2960 for OlexSys, GUI svn.r4862)
;
_audit_update_record
;
2015-11-16 deposited with the CCDC.
2016-02-24 downloaded from the CCDC.
;
_cell_angle_alpha 90.00
_cell_angle_beta 90.00
_cell_angle_gamma 90.00
_cell_formula_units_Z 4
_cell_length_a 15.7075(7)
_cell_length_b 6.8525(3)
_cell_length_c 20.3447(10)
_cell_measurement_reflns_used 436
_cell_measurement_temperature 100
_cell_measurement_theta_max 45
_cell_measurement_theta_min 3
_cell_volume 2189.81(17)
_computing_molecular_graphics 'Olex2 (Dolomanov et al., 2009)'
_computing_publication_material 'Olex2 (Dolomanov et al., 2009)'
_computing_structure_refinement 'XL (Sheldrick, 2008)'
_computing_structure_solution 'XS (Sheldrick, 2008)'
_diffrn_ambient_temperature 100
_diffrn_measured_fraction_theta_full 0.987
_diffrn_measured_fraction_theta_max 0.987
_diffrn_measurement_device_type 'Bruker X8 PROTEUM diffractometer'
_diffrn_measurement_method '\f and \w scans'
_diffrn_radiation_monochromator graphite
_diffrn_radiation_type CuK\a
_diffrn_radiation_wavelength 1.54178
_diffrn_reflns_av_R_equivalents 0.0661
_diffrn_reflns_av_unetI/netI 0.0324
_diffrn_reflns_limit_h_max 13
_diffrn_reflns_limit_h_min -18
_diffrn_reflns_limit_k_max 8
_diffrn_reflns_limit_k_min -7
_diffrn_reflns_limit_l_max 24
_diffrn_reflns_limit_l_min -21
_diffrn_reflns_number 19234
_diffrn_reflns_theta_full 66.27
_diffrn_reflns_theta_max 66.27
_diffrn_reflns_theta_min 3.55
_diffrn_source 'fine-focus sealed tube'
_diffrn_standards_number 0
_exptl_absorpt_coefficient_mu 13.900
_exptl_absorpt_correction_T_max 0.7528
_exptl_absorpt_correction_T_min 0.4218
_exptl_absorpt_correction_type multi-scan
_exptl_absorpt_process_details SADABS
_exptl_crystal_colour 'clear light yellow'
_exptl_crystal_colour_lustre clear
_exptl_crystal_colour_modifier light
_exptl_crystal_colour_primary yellow
_exptl_crystal_density_diffrn 1.957
_exptl_crystal_density_method 'not measured'
_exptl_crystal_description needle
_exptl_crystal_F_000 1240
_exptl_crystal_size_max 0.5
_exptl_crystal_size_mid 0.15
_exptl_crystal_size_min 0.1
_refine_diff_density_max 3.808
_refine_diff_density_min -2.593
_refine_diff_density_rms 0.288
_refine_ls_extinction_method none
_refine_ls_goodness_of_fit_ref 1.123
_refine_ls_hydrogen_treatment constr
_refine_ls_matrix_type full
_refine_ls_number_parameters 178
_refine_ls_number_reflns 2073
_refine_ls_number_restraints 0
_refine_ls_restrained_S_all 1.123
_refine_ls_R_factor_all 0.0560
_refine_ls_R_factor_gt 0.0559
_refine_ls_shift/su_max 0.001
_refine_ls_shift/su_mean 0.000
_refine_ls_structure_factor_coef Fsqd
_refine_ls_weighting_details 'calc w=1/[\s^2^(Fo^2^)+(0.0480P)^2^+38.4390P] where P=(Fo^2^+2Fc^2^)/3'
_refine_ls_weighting_scheme calc
_refine_ls_wR_factor_gt 0.1323
_refine_ls_wR_factor_ref 0.1324
_reflns_number_gt 2063
_reflns_number_total 2073
_reflns_threshold_expression >2sigma(I)
_cod_data_source_file c5cc09571a2.cif
_cod_data_source_block david80_0m-mon
_cod_depositor_comments 'Adding full bibliography for 7118798--7118800.cif.'
_cod_database_code 7118800
_olex2_refinement_description
;
1. Fixed Uiso
 At 1.2 times of:
  All C(H) groups
 At 1.5 times of:
  All C(H,H,H) groups
2. Uiso/Uaniso restraints and constraints
Uanis(N3) = Uanis(C20) = Uanis(C19)
3. Others
 Fixed Sof: H6A(0.5) H6B(0.5) H6C(0.5) H7A(0.5) H7B(0.5) H7C(0.5) H15A(0.5)
 H15B(0.5) H15C(0.5) H16A(0.5) H16B(0.5) H16C(0.5) H19A(0.5) H19B(0.5) H19C(0.5)
4.a Aromatic/amide H refined with riding coordinates:
 C1(H1), C2(H2), C3(H3), C10(H10), C11(H11), C12(H12)
4.b Idealised Me refined as rotating group:
 C6(H6A,H6B,H6C), C7(H7A,H7B,H7C), C15(H15A,H15B,H15C), C16(H16A,H16B,H16C),
 C19(H19A,H19B,H19C)
;
_olex2_submission_special_instructions 'No special instructions were received'

loop_
_space_group_symop_id
_space_group_symop_operation_xyz
1 'x, y, z'
2 '-x+1/2, -y, z+1/2'
3 'x+1/2, -y+1/2, -z+1/2'
4 '-x, y+1/2, -z'
5 '-x, -y, -z'
6 'x-1/2, y, -z-1/2'
7 '-x-1/2, y-1/2, z-1/2'
8 'x, -y-1/2, z'

loop_
_atom_site_label
_atom_site_type_symbol
_atom_site_fract_x
_atom_site_fract_y
_atom_site_fract_z
_atom_site_U_iso_or_equiv
_atom_site_adp_type
_atom_site_occupancy
_atom_site_calc_flag
_atom_site_disorder_assembly
_atom_site_disorder_group
_atom_site_site_symmetry_order
_atom_site_refinement_flags_posn
_atom_site_refinement_flags_adp
_atom_site_refinement_flags_occupancy
Au1 Au 0.94431(3) 0.2500 0.42228(2) 0.0294(2) Uani 1 d . . 2 S T P
C1 C 1.2207(8) 0.2500 0.6731(6) 0.033(3) Uani 1 d . . 2 S T P
H1 H 1.2070 0.2500 0.7175 0.040 Uiso 1 calc . . 2 RS T P
C2 C 1.3040(8) 0.2500 0.6543(7) 0.033(3) Uani 1 d . . 2 S T P
H2 H 1.3467 0.2500 0.6860 0.040 Uiso 1 calc . . 2 RS T P
C3 C 1.3256(9) 0.2500 0.5870(7) 0.039(3) Uani 1 d . . 2 S T P
H3 H 1.3823 0.2500 0.5738 0.047 Uiso 1 calc . . 2 RS T P
C4 C 1.2602(8) 0.2500 0.5410(6) 0.030(3) Uani 1 d . . 2 S T P
C5 C 1.1754(7) 0.2500 0.5608(6) 0.025(2) Uani 1 d . . 2 S T P
C6 C 1.2815(9) 0.2500 0.4680(7) 0.042(3) Uani 1 d . . 2 S T P
H6A H 1.2753 0.1203 0.4508 0.063 Uiso 0.50 calc A -1 1 GR . .
H6B H 1.3391 0.2932 0.4619 0.063 Uiso 0.50 calc A -1 1 GR . .
H6C H 1.2435 0.3365 0.4453 0.063 Uiso 0.50 calc A -1 1 GR . .
C7 C 1.0689(7) 0.2500 0.6501(6) 0.031(3) Uani 1 d . . 2 S T P
H7A H 1.0671 0.2816 0.6960 0.047 Uiso 0.50 calc B -1 1 GR . .
H7B H 1.0445 0.1231 0.6432 0.047 Uiso 0.50 calc B -1 1 GR . .
H7C H 1.0371 0.3452 0.6257 0.047 Uiso 0.50 calc B -1 1 GR . .
C8 C 1.1064(8) 0.2500 0.5163(6) 0.030(3) Uani 1 d . . 2 S T P
C9 C 1.0484(7) 0.2500 0.4762(6) 0.027(3) Uani 1 d . . 2 S T P
C10 C 0.5293(9) 0.2500 0.3301(7) 0.041(3) Uani 1 d . . 2 S T P
H10 H 0.4806 0.2500 0.3561 0.049 Uiso 1 calc . . 2 RS T P
C11 C 0.5212(9) 0.2500 0.2638(7) 0.042(3) Uani 1 d . . 2 S T P
H11 H 0.4676 0.2500 0.2442 0.051 Uiso 1 calc . . 2 RS T P
C12 C 0.5941(10) 0.2500 0.2259(7) 0.052(4) Uani 1 d . . 2 S T P
H12 H 0.5896 0.2500 0.1803 0.062 Uiso 1 calc . . 2 RS T P
C13 C 0.6721(8) 0.2500 0.2544(6) 0.034(3) Uani 1 d . . 2 S T P
C14 C 0.6791(8) 0.2500 0.3228(6) 0.033(3) Uani 1 d . . 2 S T P
C15 C 0.7508(11) 0.2500 0.2139(7) 0.059(5) Uani 1 d . . 2 S T P
H15A H 0.7919 0.1635 0.2331 0.088 Uiso 0.50 calc C -1 1 GR . .
H15B H 0.7738 0.3797 0.2122 0.088 Uiso 0.50 calc C -1 1 GR . .
H15C H 0.7375 0.2068 0.1702 0.088 Uiso 0.50 calc C -1 1 GR . .
C16 C 0.6150(10) 0.2500 0.4320(6) 0.043(3) Uani 1 d . . 2 S T P
H16A H 0.6087 0.3809 0.4482 0.065 Uiso 0.50 calc D -1 1 GR . .
H16B H 0.6698 0.2001 0.4444 0.065 Uiso 0.50 calc D -1 1 GR . .
H16C H 0.5712 0.1690 0.4505 0.065 Uiso 0.50 calc D -1 1 GR . .
C17 C 0.7636(8) 0.2500 0.3526(6) 0.033(3) Uani 1 d . . 2 S T P
C18 C 0.8323(9) 0.2500 0.3750(7) 0.035(3) Uani 1 d . . 2 S T P
N1 N 1.1574(6) 0.2500 0.6276(5) 0.026(2) Uani 1 d . . 2 S T P
N2 N 0.6075(7) 0.2500 0.3597(5) 0.035(2) Uani 1 d . . 2 S T P
C19 C 0.8563(11) 0.2500 0.5707(8) 0.075(3) Uani 1 d . . 2 S T P
H19A H 0.9001 0.3401 0.5579 0.113 Uiso 0.50 calc E -1 1 GR . .
H19B H 0.8032 0.2887 0.5513 0.113 Uiso 0.50 calc E -1 1 GR . .
H19C H 0.8710 0.1213 0.5559 0.113 Uiso 0.50 calc E -1 1 GR . .
C20 C 0.8485(11) 0.2500 0.6396(9) 0.075(3) Uani 1 d . . 2 S T P
N3 N 0.8447(9) 0.2500 0.6950(7) 0.075(3) Uani 1 d . . 2 S T P
F1 F 0.6240(5) 0.0869(13) 0.6697(4) 0.080(2) Uani 1 d . . 1 . . .
F2 F 0.6614(6) 0.2500 0.5776(5) 0.083(4) Uani 1 d . . 2 S T P
F3 F 0.5380(4) 0.0878(11) 0.5803(3) 0.0628(18) Uani 1 d . . 1 . . .
F4 F 0.5014(6) 0.2500 0.6712(5) 0.082(4) Uani 1 d . . 2 S T P
P1 P 0.5808(2) 0.2500 0.62567(18) 0.0403(8) Uani 1 d . . 2 S T P

loop_
_atom_site_aniso_label
_atom_site_aniso_U_11
_atom_site_aniso_U_22
_atom_site_aniso_U_33
_atom_site_aniso_U_23
_atom_site_aniso_U_13
_atom_site_aniso_U_12
Au1 0.0318(3) 0.0282(3) 0.0283(3) 0.000 -0.0052(2) 0.000
C1 0.042(7) 0.031(7) 0.026(6) 0.000 -0.002(5) 0.000
C2 0.025(6) 0.030(7) 0.045(7) 0.000 -0.015(5) 0.000
C3 0.026(6) 0.031(7) 0.061(9) 0.000 0.008(6) 0.000
C4 0.031(6) 0.028(6) 0.030(6) 0.000 -0.010(5) 0.000
C5 0.023(5) 0.021(6) 0.031(6) 0.000 -0.007(5) 0.000
C6 0.030(7) 0.050(9) 0.046(8) 0.000 0.008(6) 0.000
C7 0.020(6) 0.040(7) 0.034(6) 0.000 0.007(5) 0.000
C8 0.041(7) 0.010(5) 0.038(7) 0.000 0.011(6) 0.000
C9 0.023(6) 0.021(6) 0.036(6) 0.000 -0.016(5) 0.000
C10 0.043(8) 0.034(7) 0.045(8) 0.000 0.004(6) 0.000
C11 0.040(7) 0.046(8) 0.040(7) 0.000 -0.018(6) 0.000
C12 0.048(9) 0.072(11) 0.035(7) 0.000 -0.008(7) 0.000
C13 0.030(6) 0.049(8) 0.024(6) 0.000 -0.003(5) 0.000
C14 0.036(7) 0.023(6) 0.039(7) 0.000 -0.002(6) 0.000
C15 0.059(10) 0.086(13) 0.031(7) 0.000 -0.001(7) 0.000
C16 0.050(8) 0.054(9) 0.027(6) 0.000 0.007(6) 0.000
C17 0.035(7) 0.028(7) 0.037(7) 0.000 -0.006(6) 0.000
C18 0.040(7) 0.025(6) 0.041(7) 0.000 -0.022(6) 0.000
N1 0.030(5) 0.022(5) 0.025(5) 0.000 0.003(4) 0.000
N2 0.045(6) 0.028(6) 0.031(5) 0.000 -0.005(5) 0.000
C19 0.042(5) 0.133(10) 0.051(5) 0.000 0.006(4) 0.000
C20 0.042(5) 0.133(10) 0.051(5) 0.000 0.006(4) 0.000
N3 0.042(5) 0.133(10) 0.051(5) 0.000 0.006(4) 0.000
F1 0.066(4) 0.089(6) 0.084(5) 0.023(5) -0.027(4) 0.013(4)
F2 0.038(5) 0.129(11) 0.081(8) 0.000 0.011(5) 0.000
F3 0.066(4) 0.053(4) 0.069(4) -0.001(3) -0.017(3) -0.011(3)
F4 0.035(5) 0.158(12) 0.053(6) 0.000 0.005(4) 0.000
P1 0.0243(15) 0.049(2) 0.047(2) 0.000 -0.0081(15) 0.000

loop_
_atom_type_symbol
_atom_type_description
_atom_type_scat_dispersion_real
_atom_type_scat_dispersion_imag
_atom_type_scat_source
C C 0.0181 0.0091 'International Tables Vol C Tables 4.2.6.8 and 6.1.1.4'
H H 0.0000 0.0000 'International Tables Vol C Tables 4.2.6.8 and 6.1.1.4'
Au Au -4.4197 7.2980 'International Tables Vol C Tables 4.2.6.8 and 6.1.1.4'
F F 0.0727 0.0534 'International Tables Vol C Tables 4.2.6.8 and 6.1.1.4'
N N 0.0311 0.0180 'International Tables Vol C Tables 4.2.6.8 and 6.1.1.4'
P P 0.2955 0.4335 'International Tables Vol C Tables 4.2.6.8 and 6.1.1.4'

loop_
_geom_angle_atom_site_label_1
_geom_angle_atom_site_label_2
_geom_angle_atom_site_label_3
_geom_angle
_geom_angle_site_symmetry_1
_geom_angle_site_symmetry_3
C9 Au1 C18 174.8(6) . .
N1 C1 C2 120.8(11) . .
C1 C2 C3 120.2(12) . .
C4 C3 C2 118.4(12) . .
C3 C4 C6 119.7(12) . .
C5 C4 C3 120.8(12) . .
C5 C4 C6 119.5(11) . .
C4 C5 C8 123.3(11) . .
N1 C5 C4 118.6(10) . .
N1 C5 C8 118.0(10) . .
C9 C8 C5 178.0(13) . .
C8 C9 Au1 172.0(11) . .
C11 C10 N2 121.5(13) . .
C10 C11 C12 118.5(13) . .
C13 C12 C11 120.7(13) . .
C12 C13 C14 119.8(13) . .
C12 C13 C15 121.0(12) . .
C14 C13 C15 119.2(12) . .
C13 C14 C17 119.0(12) . .
N2 C14 C13 119.2(12) . .
N2 C14 C17 121.7(11) . .
C18 C17 C14 178.4(14) . .
C17 C18 Au1 174.3(13) . .
C1 N1 C5 121.1(10) . .
C1 N1 C7 118.8(10) . .
C5 N1 C7 120.0(10) . .
C10 N2 C16 120.6(12) . .
C14 N2 C10 120.2(11) . .
C14 N2 C16 119.2(11) . .
N3 C20 C19 178.0(19) . .
F1 P1 F1 89.7(6) 8_565 .
F1 P1 F2 90.4(4) 8_565 .
F1 P1 F2 90.4(4) . .
F1 P1 F3 179.0(5) 8_565 .
F1 P1 F3 179.0(5) . 8_565
F1 P1 F3 90.9(4) 8_565 8_565
F1 P1 F3 90.9(4) . .
F3 P1 F2 88.9(4) 8_565 .
F3 P1 F2 88.9(4) . .
F3 P1 F3 88.4(5) 8_565 .
F4 P1 F1 90.4(4) . .
F4 P1 F1 90.4(4) . 8_565
F4 P1 F2 178.9(6) . .
F4 P1 F3 90.4(4) . 8_565
F4 P1 F3 90.4(4) . .

loop_
_geom_bond_atom_site_label_1
_geom_bond_atom_site_label_2
_geom_bond_distance
_geom_bond_site_symmetry_2
Au1 C9 1.969(10) .
Au1 C18 2.006(12) .
C1 C2 1.363(18) .
C1 N1 1.358(16) .
C2 C3 1.41(2) .
C3 C4 1.391(19) .
C4 C5 1.391(17) .
C4 C6 1.521(18) .
C5 C8 1.412(17) .
C5 N1 1.388(15) .
C7 N1 1.463(14) .
C8 C9 1.223(17) .
C10 C11 1.36(2) .
C10 N2 1.367(18) .
C11 C12 1.38(2) .
C12 C13 1.356(19) .
C13 C14 1.395(18) .
C13 C15 1.49(2) .
C14 C17 1.460(18) .
C14 N2 1.352(17) .
C16 N2 1.477(16) .
C17 C18 1.171(18) .
C19 C20 1.41(2) .
C20 N3 1.13(2) .
F1 P1 1.584(7) .
F2 P1 1.599(10) .
F3 P1 1.594(7) .
F4 P1 1.554(10) .
P1 F1 1.584(7) 8_565
P1 F3 1.594(7) 8_565
